data_1517904
loop_
_publ_author_name
'Spangler, Jillian E.'
'Lian, Yajing'
'Raikar, Sandeep N.'
'Davies, Huw M. L.'

_publ_section_title
;
 Synthesis of Complex Hexacyclic Compounds via a Tandem Rh(II)-Catalyzed
 Double-Cyclopropanation/Cope Rearrangement/Diels-Alder Reaction.
;
_journal_issue 18
_journal_name_full 'Organic letters'
_journal_page_first 4794
_journal_page_last 4797
_journal_paper_doi 10.1021/ol502257d
_journal_volume 16
_journal_year 2014
_chemical_formula_moiety 'C46 H42 O5'
_chemical_formula_sum 'C46 H42 O5'
_chemical_formula_weight 674.79
_chemical_name_systematic
;
 ?
;
_space_group_crystal_system orthorhombic
_space_group_IT_number 19
_space_group_name_Hall 'P 2ac 2ab'
_space_group_name_H-M_alt 'P 21 21 21'
_symmetry_space_group_name_Hall 'P 2ac 2ab'
_symmetry_space_group_name_H-M 'P 21 21 21'
_atom_sites_solution_hydrogens geom
_atom_sites_solution_primary direct
_audit_creation_date 2014-06-13
_audit_creation_method
;
Olex2 1.2-beta
(compiled 2014.05.21 svn.r2940 for OlexSys, GUI svn.r4846)
;
_cell_angle_alpha 90
_cell_angle_beta 90
_cell_angle_gamma 90
_cell_formula_units_Z 4
_cell_length_a 6.4278(8)
_cell_length_b 20.659(3)
_cell_length_c 26.404(3)
_cell_measurement_reflns_used 9879
_cell_measurement_temperature 173(2)
_cell_measurement_theta_max 62.467
_cell_measurement_theta_min 2.714
_cell_volume 3506.2(8)
_computing_cell_refinement 'SAINT v8.27A (Bruker, 2012)'
_computing_data_collection 'APEX2 v2011.2-4 (Bruker, 2011)'
_computing_data_reduction 'SAINT v8.27A (Bruker, 2012)'
_computing_molecular_graphics 'Olex2 (Dolomanov et al., 2009)'
_computing_publication_material 'Olex2 (Dolomanov et al., 2009)'
_computing_structure_refinement 'ShelXL (Sheldrick, 2008)'
_computing_structure_solution 'ShelXS (Sheldrick, 2008)'
_diffrn_ambient_temperature 173(2)
_diffrn_detector_area_resol_mean 512
_diffrn_measured_fraction_theta_full 0.891
_diffrn_measured_fraction_theta_max 0.947
_diffrn_measurement_device_type 'Bruker APEX-II CCD Cu'
_diffrn_measurement_method '\w scans with a narrow frame width'
_diffrn_radiation_monochromator graphite
_diffrn_radiation_type CuK\a
_diffrn_radiation_wavelength 1.5418
_diffrn_reflns_av_R_equivalents 0.0187
_diffrn_reflns_av_unetI/netI 0.0197
_diffrn_reflns_Laue_measured_fraction_full 0.891
_diffrn_reflns_Laue_measured_fraction_max 0.947
_diffrn_reflns_limit_h_max 6
_diffrn_reflns_limit_h_min -7
_diffrn_reflns_limit_k_max 21
_diffrn_reflns_limit_k_min -22
_diffrn_reflns_limit_l_max 28
_diffrn_reflns_limit_l_min -29
_diffrn_reflns_number 15235
_diffrn_reflns_point_group_measured_fraction_full 0.856
_diffrn_reflns_point_group_measured_fraction_max 0.912
_diffrn_reflns_theta_full 65.000
_diffrn_reflns_theta_max 62.495
_diffrn_reflns_theta_min 2.716
_diffrn_source 'fine-focus sealed tube'
_exptl_absorpt_coefficient_mu 0.648
_exptl_absorpt_correction_T_max 0.7522
_exptl_absorpt_correction_T_min 0.6909
_exptl_absorpt_correction_type multi-scan
_exptl_absorpt_process_details
;
SADABS-2012/1 (Bruker,2012) was used for absorption correction.
wR2(int) was 0.0911 before and 0.0314 after correction.
The Ratio of minimum to maximum transmission is 0.9185.
The \l/2 correction factor is Not present.
;
_exptl_crystal_colour colourless
_exptl_crystal_colour_primary colourless
_exptl_crystal_density_diffrn 1.278
_exptl_crystal_description plate
_exptl_crystal_F_000 1432
_exptl_crystal_recrystallization_method
'The material was recrystallised from a mixture of diethyl ether and hexane by slow evaporation'
_exptl_crystal_size_max 0.729
_exptl_crystal_size_mid 0.157
_exptl_crystal_size_min 0.132
_refine_diff_density_max 0.118
_refine_diff_density_min -0.138
_refine_diff_density_rms 0.027
_refine_ls_abs_structure_details
;
 Flack x determined using 1895 quotients [(I+)-(I-)]/[(I+)+(I-)]
 (Parsons and Flack (2004), Acta Cryst. A60, s61).
;
_refine_ls_abs_structure_Flack 0.01(7)
_refine_ls_extinction_method none
_refine_ls_goodness_of_fit_ref 1.067
_refine_ls_hydrogen_treatment constr
_refine_ls_matrix_type full
_refine_ls_number_parameters 481
_refine_ls_number_reflns 5116
_refine_ls_number_restraints 49
_refine_ls_restrained_S_all 1.063
_refine_ls_R_factor_all 0.0300
_refine_ls_R_factor_gt 0.0277
_refine_ls_shift/su_max 0.000
_refine_ls_shift/su_mean 0.000
_refine_ls_structure_factor_coef Fsqd
_refine_ls_weighting_details 'w=1/[\s^2^(Fo^2^)+(0.0359P)^2^+0.4739P] where P=(Fo^2^+2Fc^2^)/3'
_refine_ls_weighting_scheme calc
_refine_ls_wR_factor_gt 0.0660
_refine_ls_wR_factor_ref 0.0679
_reflns_Friedel_coverage 0.672
_reflns_Friedel_fraction_full 0.808
_reflns_Friedel_fraction_max 0.864
_reflns_number_gt 4844
_reflns_number_total 5116
_reflns_threshold_expression 'I > 2\s(I)'
_cod_data_source_file ol502257d_si_002.cif
_cod_data_source_block jes5-135-01
_cod_original_cell_volume 3506.3(8)
_cod_database_code 1517904
_shelxl_version_number 2013-4
_shelx_space_group_comment
;
The symmetry employed for this shelxl refinement is uniquely defined
by the following loop, which should always be used as a source of
symmetry information in preference to the above space-group names.
They are only intended as comments.
;
_shelx_estimated_absorpt_t_max 0.919
_shelx_estimated_absorpt_t_min 0.649
_olex2_refinement_description
;
1. Fixed Uiso
 At 1.2 times of:
  All C(H) groups, All C(H,H) groups
 At 1.5 times of:
  All C(H,H,H) groups
2. Restrained distances
 C41A-C38 \\sim C41B-C38
 with sigma of 0.003
3. Uiso/Uaniso restraints and constraints
Uanis(C1A) \\sim Ueq, Uanis(C1B) \\sim Ueq: with sigma of 0.1 and sigma for
terminal atoms of 0.2
Uanis(C44A) = Uanis(C42A)
Uanis(C41A) = Uanis(C41B)
Uanis(C43A) = Uanis(C43B)
Uanis(C1A) = Uanis(C1B)
Uanis(C46A) = Uanis(C46B)
Uanis(C42A) = Uanis(C45A)
Uanis(C45A) = Uanis(C45B)
Uanis(C44B) = Uanis(C44A)
Uanis(C42A) = Uanis(C42B)
4. Rigid body (RIGU) restrains
 C41A, C46A, C45A, C44A, C43A, C42A
 with sigma for 1-2 distances of 0.005 and sigma for 1-3 distances of 0.005
5. Others
 Sof(C41B)=Sof(C46B)=Sof(H46B)=Sof(C45B)=Sof(H45B)=Sof(C44B)=Sof(H44B)=
 Sof(C43B)=Sof(H43B)=Sof(C42B)=Sof(H42B)=1-FVAR(1)
 Sof(C41A)=Sof(C46A)=Sof(H46A)=Sof(C45A)=Sof(H45A)=Sof(C44A)=Sof(H44A)=
 Sof(C43A)=Sof(H43A)=Sof(C42A)=Sof(H42A)=FVAR(1)
 Sof(C1B)=Sof(H1BA)=Sof(H1BB)=Sof(H1BC)=1-FVAR(2)
 Sof(C1A)=Sof(H1AA)=Sof(H1AB)=Sof(H1AC)=FVAR(2)
6.a Ternary CH refined with riding coordinates:
 C2(H2), C3(H3), C23(H23), C16(H16), C21(H21), C30(H30), C22(H22), C20(H20)
6.b Secondary CH2 refined with riding coordinates:
 C27(H27A,H27B), C29(H29A,H29B), C28(H28A,H28B)
6.c Aromatic/amide H refined with riding coordinates:
 C31(H31), C5(H5), C6(H6), C36(H36), C9(H9), C8(H8), C12(H12), C37(H37),
 C46A(H46A), C45A(H45A), C44A(H44A), C43A(H43A), C42A(H42A), C13(H13), C40(H40),
  C15(H15), C11(H11), C14(H14), C39(H39), C46B(H46B), C45B(H45B), C44B(H44B),
 C43B(H43B), C42B(H42B)
6.d Idealised Me refined as rotating group:
 C34(H34A,H34B,H34C), C19(H19A,H19B,H19C), C1A(H1AA,H1AB,H1AC), C1B(H1BA,H1BB,
 H1BC)
;
_olex2_diffrn_ambient_temperature_device 'Oxford Cryosystems'
_olex2_exptl_crystal_mounting_method 'The crystal was mounted on a loop with paratone oil'
_olex2_submission_special_instructions 'No special instructions were received'

loop_
_space_group_symop_operation_xyz
'x, y, z'
'-x+1/2, -y, z+1/2'
'x+1/2, -y+1/2, -z'
'-x, y+1/2, -z+1/2'

loop_
_atom_site_label
_atom_site_type_symbol
_atom_site_fract_x
_atom_site_fract_y
_atom_site_fract_z
_atom_site_U_iso_or_equiv
_atom_site_adp_type
_atom_site_occupancy
_atom_site_site_symmetry_order
_atom_site_calc_flag
_atom_site_refinement_flags_posn
_atom_site_refinement_flags_adp
_atom_site_refinement_flags_occupancy
_atom_site_disorder_assembly
_atom_site_disorder_group
O5 O -0.1644(2) -0.89172(8) -0.30398(6) 0.0346(4) Uani 1 1 d . . . . .
O2 O -0.8535(3) -0.71208(8) -0.44676(5) 0.0374(4) Uani 1 1 d . . . . .
O3 O -1.0233(3) -0.79169(8) -0.40664(5) 0.0393(4) Uani 1 1 d . . . . .
O1 O -0.4803(3) -0.52539(7) -0.33347(6) 0.0376(4) Uani 1 1 d . . . . .
O4 O -0.1709(3) -0.88753(9) -0.21953(6) 0.0487(5) Uani 1 1 d . . . . .
C18 C -0.8748(3) -0.74623(11) -0.41038(8) 0.0256(5) Uani 1 1 d . . . . .
C33 C -0.2405(4) -0.87057(10) -0.25970(8) 0.0301(5) Uani 1 1 d . . . . .
C24 C -0.7652(3) -0.72321(10) -0.26408(7) 0.0246(5) Uani 1 1 d . . . . .
C35 C -0.7387(3) -0.74719(10) -0.16773(7) 0.0270(5) Uani 1 1 d . . . . .
C4 C -0.4899(3) -0.60006(10) -0.42442(8) 0.0257(5) Uani 1 1 d . . . . .
C26 C -0.5747(3) -0.62061(10) -0.28388(7) 0.0259(5) Uani 1 1 d . . . . .
C2 C -0.4600(3) -0.59320(10) -0.32889(8) 0.0270(5) Uani 1 1 d . . . . .
H2 H -0.3097 -0.6056 -0.3274 0.032 Uiso 1 1 calc R . . . .
C25 C -0.5744(3) -0.68542(10) -0.28017(7) 0.0237(5) Uani 1 1 d . . . . .
C32 C -0.4184(3) -0.82513(10) -0.26662(8) 0.0265(5) Uani 1 1 d . . . . .
C3 C -0.5677(3) -0.62658(10) -0.37484(7) 0.0250(5) Uani 1 1 d . . . . .
H3 H -0.7197 -0.6165 -0.3727 0.030 Uiso 1 1 calc R . . . .
C17 C -0.7390(3) -0.74312(10) -0.36530(7) 0.0246(5) Uani 1 1 d . . . . .
C23 C -0.8281(3) -0.76056(10) -0.31256(7) 0.0249(5) Uani 1 1 d . . . . .
H23 H -0.9754 -0.7761 -0.3129 0.030 Uiso 1 1 calc R . . . .
C31 C -0.5387(4) -0.81520(10) -0.22636(8) 0.0284(5) Uani 1 1 d . . . . .
H31 H -0.4958 -0.8368 -0.1964 0.034 Uiso 1 1 calc R . . . .
C5 C -0.6170(3) -0.56095(11) -0.45373(8) 0.0298(5) Uani 1 1 d . . . . .
H5 H -0.7557 -0.5529 -0.4430 0.036 Uiso 1 1 calc R . . . .
C6 C -0.5465(4) -0.53349(11) -0.49816(8) 0.0324(5) Uani 1 1 d . . . . .
H6 H -0.6378 -0.5072 -0.5176 0.039 Uiso 1 1 calc R . . . .
C38 C -0.7528(4) -0.69511(11) -0.06872(8) 0.0329(5) Uani 1 1 d . . . . .
C16 C -0.5433(3) -0.70091(10) -0.36890(7) 0.0238(4) Uani 1 1 d . . . . .
H16 H -0.4556 -0.7173 -0.3974 0.029 Uiso 1 1 calc R . . . .
C21 C -0.4571(3) -0.79430(10) -0.31785(7) 0.0252(5) Uani 1 1 d . . . . .
H21 H -0.3567 -0.8128 -0.3429 0.030 Uiso 1 1 calc R . . . .
C27 C -0.7326(4) -0.57777(11) -0.25941(8) 0.0315(5) Uani 1 1 d . . . . .
H27A H -0.8167 -0.5564 -0.2860 0.038 Uiso 1 1 calc R . . . .
H27B H -0.6603 -0.5436 -0.2398 0.038 Uiso 1 1 calc R . . . .
C7 C -0.3438(3) -0.54365(11) -0.51502(8) 0.0285(5) Uani 1 1 d . . . . .
C30 C -0.7319(3) -0.77493(11) -0.22121(7) 0.0270(5) Uani 1 1 d . . . . .
H30 H -0.8517 -0.8057 -0.2238 0.032 Uiso 1 1 calc R . . . .
C29 C -0.9444(3) -0.67690(11) -0.25100(8) 0.0296(5) Uani 1 1 d . . . . .
H29A H -1.0178 -0.6651 -0.2826 0.036 Uiso 1 1 calc R . . . .
H29B H -1.0448 -0.6999 -0.2290 0.036 Uiso 1 1 calc R . . . .
C22 C -0.6772(3) -0.80487(11) -0.33708(8) 0.0261(5) Uani 1 1 d . . . . .
H22 H -0.7223 -0.8483 -0.3497 0.031 Uiso 1 1 calc R . . . .
C10 C -0.2671(4) -0.51209(11) -0.56197(8) 0.0293(5) Uani 1 1 d . . . . .
C36 C -0.5680(4) -0.71619(12) -0.14694(8) 0.0359(6) Uani 1 1 d . . . . .
H36 H -0.4441 -0.7123 -0.1663 0.043 Uiso 1 1 calc R . . . .
C9 C -0.2880(3) -0.61094(11) -0.44129(8) 0.0308(5) Uani 1 1 d . . . . .
H9 H -0.1980 -0.6377 -0.4220 0.037 Uiso 1 1 calc R . . . .
C8 C -0.2161(4) -0.58349(11) -0.48562(8) 0.0326(5) Uani 1 1 d . . . . .
H8 H -0.0776 -0.5918 -0.4963 0.039 Uiso 1 1 calc R . . . .
C28 C -0.8753(4) -0.61520(11) -0.22438(8) 0.0337(5) Uani 1 1 d . . . . .
H28A H -0.9981 -0.5885 -0.2157 0.040 Uiso 1 1 calc R . . . .
H28B H -0.8010 -0.6261 -0.1927 0.040 Uiso 1 1 calc R . . . .
C12 C -0.2899(4) -0.42488(12) -0.62293(8) 0.0353(5) Uani 1 1 d . . . . .
H12 H -0.3555 -0.3863 -0.6343 0.042 Uiso 1 1 calc R . . . .
C37 C -0.5745(4) -0.69089(12) -0.09861(8) 0.0388(6) Uani 1 1 d . . . . .
H37 H -0.4545 -0.6701 -0.0854 0.047 Uiso 1 1 calc R . . . .
C20 C -0.4388(3) -0.72021(10) -0.31842(7) 0.0237(4) Uani 1 1 d . . . . .
H20 H -0.2907 -0.7056 -0.3167 0.028 Uiso 1 1 calc R . . . .
C41A C -0.743(2) -0.6641(11) -0.0174(4) 0.031(2) Uani 0.633(9) 1 d . . P A 1
C46A C -0.8980(14) -0.6800(5) 0.0180(4) 0.0442(19) Uani 0.633(9) 1 d . . P A 1
H46A H -1.0037 -0.7101 0.0094 0.053 Uiso 0.633(9) 1 calc R . P A 1
C45A C -0.8968(11) -0.6519(3) 0.0651(2) 0.0449(8) Uani 0.633(9) 1 d . . P A 1
H45A H -1.0028 -0.6630 0.0886 0.054 Uiso 0.633(9) 1 calc R . P A 1
C44A C -0.7448(16) -0.6077(8) 0.0794(6) 0.051(2) Uani 0.633(9) 1 d . . P A 1
H44A H -0.7427 -0.5898 0.1125 0.061 Uiso 0.633(9) 1 calc R . P A 1
C43A C -0.5973(17) -0.5907(4) 0.0440(3) 0.0496(16) Uani 0.633(9) 1 d . . P A 1
H43A H -0.4948 -0.5594 0.0524 0.059 Uiso 0.633(9) 1 calc R . P A 1
C42A C -0.5962(12) -0.6190(3) -0.0043(2) 0.0449(8) Uani 0.633(9) 1 d . . P A 1
H42A H -0.4928 -0.6067 -0.0281 0.054 Uiso 0.633(9) 1 calc R . P A 1
C13 C -0.1268(4) -0.45060(13) -0.65013(9) 0.0398(6) Uani 1 1 d . . . . .
H13 H -0.0796 -0.4298 -0.6801 0.048 Uiso 1 1 calc R . . . .
C40 C -0.9142(4) -0.75398(12) -0.13766(8) 0.0356(5) Uani 1 1 d . . . . .
H40 H -1.0312 -0.7769 -0.1504 0.043 Uiso 1 1 calc R . . . .
C15 C -0.1020(4) -0.53707(12) -0.58991(8) 0.0363(5) Uani 1 1 d . . . . .
H15 H -0.0357 -0.5757 -0.5788 0.044 Uiso 1 1 calc R . . . .
C11 C -0.3586(4) -0.45484(11) -0.57918(8) 0.0324(5) Uani 1 1 d . . . . .
H11 H -0.4698 -0.4362 -0.5605 0.039 Uiso 1 1 calc R . . . .
C14 C -0.0325(4) -0.50678(13) -0.63357(9) 0.0419(6) Uani 1 1 d . . . . .
H14 H 0.0803 -0.5247 -0.6521 0.050 Uiso 1 1 calc R . . . .
C34 C 0.0064(4) -0.93681(12) -0.30070(10) 0.0433(6) Uani 1 1 d . . . . .
H34A H -0.0366 -0.9747 -0.2810 0.065 Uiso 1 1 calc GR . . . .
H34B H 0.1249 -0.9159 -0.2840 0.065 Uiso 1 1 calc GR . . . .
H34C H 0.0469 -0.9505 -0.3348 0.065 Uiso 1 1 calc GR . . . .
C39 C -0.9215(4) -0.72794(12) -0.08931(8) 0.0396(6) Uani 1 1 d . . . . .
H39 H -1.0447 -0.7326 -0.0698 0.047 Uiso 1 1 calc R . . . .
C19 C -1.1474(4) -0.80087(14) -0.45180(8) 0.0428(6) Uani 1 1 d . . . . .
H19A H -1.2567 -0.8328 -0.4450 0.064 Uiso 1 1 calc GR . . . .
H19B H -1.0584 -0.8164 -0.4794 0.064 Uiso 1 1 calc GR . . . .
H19C H -1.2111 -0.7596 -0.4616 0.064 Uiso 1 1 calc GR . . . .
C1A C -0.3208(8) -0.49128(19) -0.3095(2) 0.0564(13) Uani 0.721(7) 1 d . U P B 1
H1AA H -0.1869 -0.5032 -0.3246 0.085 Uiso 0.721(7) 1 calc GR . P B 1
H1AB H -0.3197 -0.5020 -0.2733 0.085 Uiso 0.721(7) 1 calc GR . P B 1
H1AC H -0.3438 -0.4447 -0.3137 0.085 Uiso 0.721(7) 1 calc GR . P B 1
C41B C -0.787(5) -0.669(2) -0.0164(7) 0.031(2) Uani 0.367(9) 1 d . . P A 2
C46B C -0.965(3) -0.6707(10) 0.0112(7) 0.0442(19) Uani 0.367(9) 1 d . . P A 2
H46B H -1.0834 -0.6918 -0.0028 0.053 Uiso 0.367(9) 1 calc R . P A 2
C45B C -0.983(2) -0.6426(5) 0.0597(4) 0.0449(8) Uani 0.367(9) 1 d . . P A 2
H45B H -1.1112 -0.6434 0.0776 0.054 Uiso 0.367(9) 1 calc R . P A 2
C44B C -0.812(3) -0.6144(15) 0.0802(11) 0.051(2) Uani 0.367(9) 1 d . . P A 2
H44B H -0.8218 -0.5962 0.1131 0.061 Uiso 0.367(9) 1 calc R . P A 2
C43B C -0.621(3) -0.6109(7) 0.0548(6) 0.0496(16) Uani 0.367(9) 1 d . . P A 2
H43B H -0.5032 -0.5912 0.0700 0.059 Uiso 0.367(9) 1 calc R . P A 2
C42B C -0.610(2) -0.6369(5) 0.0071(4) 0.0449(8) Uani 0.367(9) 1 d . . P A 2
H42B H -0.4831 -0.6339 -0.0112 0.054 Uiso 0.367(9) 1 calc R . P A 2
C1B C -0.297(2) -0.4887(5) -0.3430(6) 0.0564(13) Uani 0.279(7) 1 d . U P B 2
H1BA H -0.2541 -0.4946 -0.3783 0.085 Uiso 0.279(7) 1 calc GR . P B 2
H1BB H -0.1853 -0.5034 -0.3205 0.085 Uiso 0.279(7) 1 calc GR . P B 2
H1BC H -0.3249 -0.4427 -0.3367 0.085 Uiso 0.279(7) 1 calc GR . P B 2

loop_
_atom_site_aniso_label
_atom_site_aniso_U_11
_atom_site_aniso_U_22
_atom_site_aniso_U_33
_atom_site_aniso_U_23
_atom_site_aniso_U_13
_atom_site_aniso_U_12
O5 0.0322(8) 0.0293(9) 0.0423(9) 0.0008(7) 0.0020(7) 0.0077(7)
O2 0.0387(9) 0.0474(10) 0.0261(8) 0.0039(7) -0.0045(7) -0.0054(8)
O3 0.0395(9) 0.0510(11) 0.0273(8) -0.0026(7) -0.0073(7) -0.0173(9)
O1 0.0467(10) 0.0231(9) 0.0431(9) 0.0020(7) -0.0019(8) -0.0012(8)
O4 0.0511(11) 0.0548(12) 0.0402(10) 0.0124(8) -0.0051(8) 0.0162(10)
C18 0.0226(10) 0.0304(12) 0.0239(11) -0.0067(9) 0.0023(9) 0.0019(10)
C33 0.0307(11) 0.0243(12) 0.0354(13) 0.0030(9) -0.0009(10) -0.0031(11)
C24 0.0237(10) 0.0285(12) 0.0218(10) -0.0025(8) -0.0022(9) -0.0002(10)
C35 0.0303(11) 0.0268(12) 0.0238(10) 0.0032(8) -0.0005(9) -0.0005(10)
C4 0.0258(11) 0.0237(11) 0.0275(11) -0.0018(9) -0.0023(9) -0.0004(10)
C26 0.0275(11) 0.0282(13) 0.0221(10) -0.0031(8) -0.0063(9) 0.0018(10)
C2 0.0298(11) 0.0192(12) 0.0320(11) 0.0008(8) -0.0025(10) 0.0008(10)
C25 0.0237(10) 0.0270(13) 0.0203(10) -0.0010(8) -0.0050(8) 0.0011(10)
C32 0.0280(11) 0.0222(12) 0.0293(11) 0.0010(8) -0.0017(9) -0.0025(10)
C3 0.0234(10) 0.0250(12) 0.0267(10) 0.0011(8) -0.0004(9) 0.0021(10)
C17 0.0260(10) 0.0256(12) 0.0222(10) -0.0028(8) -0.0007(9) 0.0003(10)
C23 0.0226(10) 0.0278(12) 0.0242(10) 0.0001(9) 0.0001(8) -0.0038(9)
C31 0.0335(11) 0.0254(12) 0.0264(11) 0.0022(9) -0.0047(9) -0.0038(10)
C5 0.0245(11) 0.0320(13) 0.0330(11) 0.0021(9) 0.0009(9) 0.0048(10)
C6 0.0313(12) 0.0346(13) 0.0312(12) 0.0071(10) -0.0019(10) 0.0054(11)
C38 0.0458(14) 0.0292(12) 0.0237(10) 0.0060(9) -0.0029(10) 0.0044(12)
C16 0.0233(10) 0.0261(12) 0.0219(10) -0.0011(8) 0.0005(8) 0.0016(10)
C21 0.0263(10) 0.0249(12) 0.0242(10) -0.0006(8) 0.0008(8) 0.0010(10)
C27 0.0388(12) 0.0283(12) 0.0275(11) -0.0045(9) -0.0044(10) 0.0045(11)
C7 0.0304(11) 0.0265(12) 0.0286(11) -0.0002(9) -0.0019(9) -0.0006(10)
C30 0.0280(11) 0.0290(12) 0.0241(10) -0.0001(8) 0.0014(9) -0.0052(10)
C29 0.0260(11) 0.0384(14) 0.0244(10) -0.0013(9) -0.0003(9) 0.0025(10)
C22 0.0302(11) 0.0221(11) 0.0262(10) -0.0019(9) 0.0019(9) -0.0023(10)
C10 0.0292(11) 0.0302(13) 0.0285(11) -0.0009(9) -0.0014(10) -0.0050(11)
C36 0.0368(13) 0.0431(14) 0.0279(12) 0.0030(10) 0.0019(10) -0.0104(12)
C9 0.0285(11) 0.0326(13) 0.0312(11) 0.0038(9) -0.0044(9) 0.0042(11)
C8 0.0262(11) 0.0372(14) 0.0344(12) 0.0014(10) 0.0025(10) 0.0028(11)
C28 0.0364(13) 0.0353(13) 0.0293(11) -0.0066(10) -0.0004(10) 0.0088(11)
C12 0.0419(13) 0.0324(13) 0.0315(11) 0.0031(10) -0.0042(10) -0.0070(12)
C37 0.0485(14) 0.0410(14) 0.0269(12) 0.0030(10) -0.0050(11) -0.0140(13)
C20 0.0201(9) 0.0245(11) 0.0264(10) 0.0010(8) -0.0007(8) -0.0011(10)
C41A 0.041(7) 0.028(3) 0.0257(12) 0.0043(15) -0.003(2) 0.001(4)
C46A 0.066(6) 0.040(4) 0.026(3) 0.005(2) 0.001(3) -0.006(4)
C45A 0.058(2) 0.048(2) 0.0289(15) 0.0008(14) 0.0053(18) 0.002(2)
C44A 0.079(7) 0.044(4) 0.0298(14) -0.0060(19) -0.002(5) 0.001(5)
C43A 0.076(3) 0.036(5) 0.037(4) -0.004(3) -0.006(3) 0.000(4)
C42A 0.058(2) 0.048(2) 0.0289(15) 0.0008(14) 0.0053(18) 0.002(2)
C13 0.0440(15) 0.0433(16) 0.0320(12) 0.0025(11) 0.0050(11) -0.0112(13)
C40 0.0315(12) 0.0449(15) 0.0305(12) -0.0031(10) -0.0001(10) -0.0054(12)
C15 0.0380(13) 0.0347(14) 0.0363(12) 0.0015(10) 0.0029(11) 0.0018(12)
C11 0.0334(12) 0.0323(13) 0.0316(12) -0.0008(10) -0.0003(10) -0.0014(11)
C14 0.0399(14) 0.0460(16) 0.0399(14) -0.0034(11) 0.0115(12) -0.0023(13)
C34 0.0334(13) 0.0315(14) 0.0650(16) 0.0084(12) 0.0089(12) 0.0083(12)
C39 0.0365(13) 0.0531(16) 0.0291(12) 0.0012(11) 0.0062(10) 0.0009(13)
C19 0.0381(13) 0.0579(17) 0.0325(12) -0.0136(11) -0.0078(11) -0.0094(13)
C1A 0.067(2) 0.0296(18) 0.072(3) -0.009(2) -0.013(3) -0.0117(18)
C41B 0.041(7) 0.028(3) 0.0257(12) 0.0043(15) -0.003(2) 0.001(4)
C46B 0.066(6) 0.040(4) 0.026(3) 0.005(2) 0.001(3) -0.006(4)
C45B 0.058(2) 0.048(2) 0.0289(15) 0.0008(14) 0.0053(18) 0.002(2)
C44B 0.079(7) 0.044(4) 0.0298(14) -0.0060(19) -0.002(5) 0.001(5)
C43B 0.076(3) 0.036(5) 0.037(4) -0.004(3) -0.006(3) 0.000(4)
C42B 0.058(2) 0.048(2) 0.0289(15) 0.0008(14) 0.0053(18) 0.002(2)
C1B 0.067(2) 0.0296(18) 0.072(3) -0.009(2) -0.013(3) -0.0117(18)

loop_
_atom_type_symbol
_atom_type_description
_atom_type_scat_dispersion_real
_atom_type_scat_dispersion_imag
_atom_type_scat_source
C C 0.0181 0.0091 'International Tables Vol C Tables 4.2.6.8 and 6.1.1.4'
H H 0.0000 0.0000 'International Tables Vol C Tables 4.2.6.8 and 6.1.1.4'
O O 0.0492 0.0322 'International Tables Vol C Tables 4.2.6.8 and 6.1.1.4'

loop_
_geom_angle_atom_site_label_1
_geom_angle_atom_site_label_2
_geom_angle_atom_site_label_3
_geom_angle
C33 O5 C34 115.84(18)
C18 O3 C19 115.01(18)
C2 O1 C1B 117.8(5)
C1A O1 C2 113.2(2)
O2 C18 O3 123.47(19)
O2 C18 C17 123.5(2)
O3 C18 C17 113.03(18)
O5 C33 C32 112.22(18)
O4 C33 O5 122.6(2)
O4 C33 C32 125.2(2)
C25 C24 C23 103.69(15)
C25 C24 C30 116.26(17)
C25 C24 C29 110.44(17)
C23 C24 C30 107.00(16)
C29 C24 C23 107.45(16)
C29 C24 C30 111.30(17)
C36 C35 C30 121.2(2)
C36 C35 C40 117.68(19)
C40 C35 C30 121.0(2)
C5 C4 C3 120.17(19)
C5 C4 C9 117.7(2)
C9 C4 C3 122.01(19)
C25 C26 C2 115.52(18)
C25 C26 C27 124.1(2)
C27 C26 C2 116.77(18)
O1 C2 C26 113.23(17)
O1 C2 C3 109.35(16)
C26 C2 C3 103.29(17)
C24 C25 C20 114.08(17)
C26 C25 C24 122.2(2)
C26 C25 C20 115.18(19)
C33 C32 C21 119.98(18)
C31 C32 C33 116.42(19)
C31 C32 C21 123.6(2)
C4 C3 C2 111.63(17)
C4 C3 C16 114.51(17)
C16 C3 C2 108.33(16)
C18 C17 C23 119.71(18)
C18 C17 C16 117.35(17)
C18 C17 C22 120.62(18)
C16 C17 C23 119.46(16)
C22 C17 C23 57.58(13)
C22 C17 C16 106.97(17)
C17 C23 C24 122.06(17)
C22 C23 C24 119.84(18)
C22 C23 C17 60.59(14)
C32 C31 C30 129.7(2)
C6 C5 C4 121.4(2)
C5 C6 C7 121.1(2)
C37 C38 C41A 116.7(6)
C37 C38 C41B 128.2(11)
C39 C38 C37 116.8(2)
C39 C38 C41A 126.5(6)
C39 C38 C41B 115.0(11)
C17 C16 C3 119.10(17)
C17 C16 C20 99.00(15)
C20 C16 C3 112.74(16)
C32 C21 C22 112.99(17)
C32 C21 C20 114.53(16)
C22 C21 C20 102.20(17)
C26 C27 C28 111.90(18)
C6 C7 C10 120.8(2)
C6 C7 C8 117.4(2)
C8 C7 C10 121.8(2)
C35 C30 C24 114.07(17)
C31 C30 C24 115.09(17)
C31 C30 C35 108.41(18)
C28 C29 C24 113.96(18)
C23 C22 C17 61.83(14)
C23 C22 C21 112.01(17)
C21 C22 C17 106.53(17)
C15 C10 C7 122.2(2)
C15 C10 C11 117.5(2)
C11 C10 C7 120.2(2)
C37 C36 C35 121.2(2)
C8 C9 C4 121.2(2)
C9 C8 C7 121.1(2)
C27 C28 C29 108.81(18)
C13 C12 C11 120.4(2)
C36 C37 C38 121.6(2)
C25 C20 C16 101.68(16)
C25 C20 C21 114.99(17)
C21 C20 C16 103.45(16)
C46A C41A C38 118.1(10)
C42A C41A C38 123.3(9)
C42A C41A C46A 118.5(5)
C45A C46A C41A 120.0(9)
C46A C45A C44A 121.8(8)
C43A C44A C45A 117.9(11)
C44A C43A C42A 121.0(9)
C41A C42A C43A 120.7(6)
C12 C13 C14 119.6(2)
C35 C40 C39 121.1(2)
C14 C15 C10 121.3(2)
C12 C11 C10 121.1(2)
C13 C14 C15 120.1(2)
C40 C39 C38 121.5(2)
C46B C41B C38 127.3(19)
C46B C41B C42B 116.3(10)
C42B C41B C38 116.4(17)
C41B C46B C45B 122.9(16)
C44B C45B C46B 118.2(16)
C45B C44B C43B 123(2)
C42B C43B C44B 117.8(19)
C43B C42B C41B 122.0(14)

loop_
_geom_bond_atom_site_label_1
_geom_bond_atom_site_label_2
_geom_bond_distance
O5 C33 1.341(3)
O5 C34 1.442(3)
O2 C18 1.200(3)
O3 C18 1.343(3)
O3 C19 1.447(3)
O1 C2 1.412(3)
O1 C1A 1.396(5)
O1 C1B 1.425(13)
O4 C33 1.203(3)
C18 C17 1.478(3)
C33 C32 1.491(3)
C24 C25 1.515(3)
C24 C23 1.548(3)
C24 C30 1.571(3)
C24 C29 1.537(3)
C35 C30 1.525(3)
C35 C36 1.384(3)
C35 C40 1.386(3)
C4 C3 1.505(3)
C4 C5 1.385(3)
C4 C9 1.390(3)
C26 C2 1.509(3)
C26 C25 1.342(3)
C26 C27 1.493(3)
C2 C3 1.558(3)
C25 C20 1.515(3)
C32 C31 1.330(3)
C32 C21 1.516(3)
C3 C16 1.552(3)
C17 C23 1.548(3)
C17 C16 1.533(3)
C17 C22 1.530(3)
C23 C22 1.482(3)
C31 C30 1.501(3)
C5 C6 1.380(3)
C6 C7 1.393(3)
C38 C37 1.394(3)
C38 C41A 1.499(4)
C38 C39 1.390(3)
C38 C41B 1.499(5)
C16 C20 1.545(3)
C21 C22 1.519(3)
C21 C20 1.535(3)
C27 C28 1.515(3)
C7 C10 1.485(3)
C7 C8 1.398(3)
C29 C28 1.522(3)
C10 C15 1.392(3)
C10 C11 1.397(3)
C36 C37 1.379(3)
C9 C8 1.380(3)
C12 C13 1.377(4)
C12 C11 1.383(3)
C41A C46A 1.408(15)
C41A C42A 1.370(15)
C46A C45A 1.372(12)
C45A C44A 1.388(13)
C44A C43A 1.377(13)
C43A C42A 1.401(11)
C13 C14 1.381(4)
C40 C39 1.386(3)
C15 C14 1.386(3)
C41B C46B 1.36(3)
C41B C42B 1.45(3)
C46B C45B 1.41(2)
C45B C44B 1.36(2)
C44B C43B 1.40(3)
C43B C42B 1.37(2)
